data_4001554
loop_
_publ_author_name
'Ballabh, Amar'
'Trivedi, Darshak R.'
'Dastidar, Parthasarathi'

_publ_section_title
;
 New Series of Organogelators Derived from a Combinatorial Library of
 Primary Ammonium Monocarboxylate Salts
;
_journal_issue 16
_journal_name_full 'Chemistry of Materials'
_journal_page_first 3795
_journal_paper_doi 10.1021/cm0605015
_journal_volume 18
_journal_year 2006
_chemical_formula_sum 'C16 H24 Br N O2'
_chemical_formula_weight 342.27
_chemical_name_systematic
; 
 ? 
;
_space_group_IT_number 2
_symmetry_cell_setting triclinic
_symmetry_space_group_name_Hall '-P 1'
_symmetry_space_group_name_H-M 'P -1'
_atom_sites_solution_hydrogens geom
_atom_sites_solution_primary direct
_atom_sites_solution_secondary difmap
_audit_creation_method SHELXL-97
_cell_angle_alpha 87.193(3)
_cell_angle_beta 88.939(3)
_cell_angle_gamma 72.223(3)
_cell_formula_units_Z 2
_cell_length_a 5.5753(11)
_cell_length_b 7.7318(15)
_cell_length_c 20.485(4)
_cell_measurement_temperature 293(2)
_cell_volume 839.9(3)
_computing_cell_refinement 'BRUKER AXS SMART 3'
_computing_data_collection 'BRUKER AXS SMART 3'
_computing_data_reduction 'BRUKER AXS SMART 3'
_computing_molecular_graphics 'PLATON, MERCURY 1.2'
_computing_structure_refinement 'SHELXL-97(SHELRICK, 1997)'
_computing_structure_solution 'SHELXS 97( SHELRICK, 1997)'
_diffrn_ambient_temperature 293(2)
_diffrn_detector_area_resol_mean 0.3
_diffrn_measured_fraction_theta_full 0.880
_diffrn_measured_fraction_theta_max 0.880
_diffrn_measurement_device_type 'BRUKER SMART CCD AREA DETECTOR'
_diffrn_measurement_method PHI-OMEGA
_diffrn_radiation_monochromator graphite
_diffrn_radiation_source 'fine-focus sealed tube'
_diffrn_radiation_type MoK\a
_diffrn_radiation_wavelength 0.71073
_diffrn_reflns_av_R_equivalents 0.0169
_diffrn_reflns_av_sigmaI/netI 0.0472
_diffrn_reflns_limit_h_max 7
_diffrn_reflns_limit_h_min -6
_diffrn_reflns_limit_k_max 10
_diffrn_reflns_limit_k_min -9
_diffrn_reflns_limit_l_max 21
_diffrn_reflns_limit_l_min -27
_diffrn_reflns_number 5055
_diffrn_reflns_theta_full 28.27
_diffrn_reflns_theta_max 28.27
_diffrn_reflns_theta_min 1.99
_diffrn_standards_decay_% <10%
_exptl_absorpt_coefficient_mu 2.449
_exptl_absorpt_correction_type SADABS
_exptl_crystal_colour COLORLESS
_exptl_crystal_density_diffrn 1.353
_exptl_crystal_density_method 'not measured'
_exptl_crystal_description PLATE
_exptl_crystal_F_000 356
_exptl_crystal_size_max 1.03mm
_exptl_crystal_size_mid 0.78mm
_exptl_crystal_size_min 0.07mm
_refine_diff_density_max 0.709
_refine_diff_density_min -0.230
_refine_diff_density_rms 0.077
_refine_ls_extinction_method none
_refine_ls_goodness_of_fit_ref 0.974
_refine_ls_hydrogen_treatment mixed
_refine_ls_matrix_type full
_refine_ls_number_parameters 194
_refine_ls_number_reflns 3683
_refine_ls_number_restraints 0
_refine_ls_restrained_S_all 0.974
_refine_ls_R_factor_all 0.0668
_refine_ls_R_factor_gt 0.0448
_refine_ls_shift/su_max 0.001
_refine_ls_shift/su_mean 0.000
_refine_ls_structure_factor_coef Fsqd
_refine_ls_weighting_details 'calc w=1/[\s^2^(Fo^2^)+(0.0730P)^2^+0.0000P] where P=(Fo^2^+2Fc^2^)/3'
_refine_ls_weighting_scheme calc
_refine_ls_wR_factor_gt 0.1139
_refine_ls_wR_factor_ref 0.1239
_reflns_number_gt 2614
_reflns_number_total 3683
_reflns_threshold_expression >2sigma(I)
_cod_data_source_file cm0605015si20060301_110456.cif
_cod_data_source_block ab0664m
_cod_depositor_comments
;
The following automatic conversions were performed:

'_symmetry_cell_setting' value 'TRICLINIC' changed to 'triclinic'
according to /home/saulius/struct/CIF-dictionaries/cif_core.dic
dictionary named 'cif_core.dic' version 2.4.1 from 2010-06-29.

Automatic conversion script
Id: cif_fix_values 1715 2011-07-08 13:25:40Z adriana 
;
_cod_database_code 4001554

loop_
_symmetry_equiv_pos_as_xyz
'x, y, z'
'-x, -y, -z'

loop_
_atom_site_label
_atom_site_type_symbol
_atom_site_fract_x
_atom_site_fract_y
_atom_site_fract_z
_atom_site_U_iso_or_equiv
_atom_site_adp_type
_atom_site_occupancy
_atom_site_symmetry_multiplicity
_atom_site_calc_flag
_atom_site_refinement_flags
Br1 Br -0.41457(6) 0.89063(5) 0.357780(16) 0.06576(17) Uani 1 1 d .
N1 N 0.9902(5) 0.3597(4) 0.07817(13) 0.0492(6) Uani 1 1 d .
O1 O 0.3891(4) 0.7824(3) -0.04984(10) 0.0618(6) Uani 1 1 d .
O2 O 0.6848(4) 0.7031(3) 0.02620(10) 0.0533(5) Uani 1 1 d .
C1 C 0.4596(5) 0.7585(4) 0.00824(14) 0.0445(6) Uani 1 1 d .
C2 C 0.2570(6) 0.7984(4) 0.05947(15) 0.0518(7) Uani 1 1 d .
H2 H 0.0925 0.8587 0.0465 0.062 Uiso 1 1 calc R
C3 C 0.2996(5) 0.7526(4) 0.12155(15) 0.0459(6) Uani 1 1 d .
H3 H 0.4661 0.6914 0.1325 0.055 Uiso 1 1 calc R
C4 C 0.1198(5) 0.7852(4) 0.17599(14) 0.0423(6) Uani 1 1 d .
C5 C 0.2032(5) 0.7161(4) 0.23793(14) 0.0485(7) Uani 1 1 d .
H5 H 0.3709 0.6472 0.2433 0.058 Uiso 1 1 calc R
C6 C 0.0486(6) 0.7451(4) 0.29139(14) 0.0492(7) Uani 1 1 d .
H6 H 0.1101 0.6962 0.3324 0.059 Uiso 1 1 calc R
C7 C -0.1996(5) 0.8479(4) 0.28375(14) 0.0436(6) Uani 1 1 d .
C8 C -0.2922(5) 0.9187(4) 0.22330(14) 0.0472(7) Uani 1 1 d .
H8 H -0.4604 0.9874 0.2185 0.057 Uiso 1 1 calc R
C9 C -0.1339(5) 0.8872(4) 0.16961(14) 0.0464(7) Uani 1 1 d .
H9 H -0.1969 0.9346 0.1286 0.056 Uiso 1 1 calc R
C10 C 1.0992(5) 0.3012(4) 0.14366(14) 0.0469(7) Uani 1 1 d .
H10A H 1.2314 0.3557 0.1507 0.056 Uiso 1 1 calc R
H10B H 1.1745 0.1702 0.1459 0.056 Uiso 1 1 calc R
C11 C 0.9041(5) 0.3545(4) 0.19700(13) 0.0449(6) Uani 1 1 d .
H11B H 0.7639 0.3103 0.1875 0.054 Uiso 1 1 calc R
H11A H 0.8408 0.4860 0.1975 0.054 Uiso 1 1 calc R
C12 C 1.0080(6) 0.2791(4) 0.26412(14) 0.0489(7) Uani 1 1 d .
H12B H 1.0674 0.1475 0.2637 0.059 Uiso 1 1 calc R
H12A H 1.1516 0.3204 0.2728 0.059 Uiso 1 1 calc R
C13 C 0.8198(6) 0.3343(4) 0.31858(15) 0.0575(8) Uani 1 1 d .
H13B H 0.6812 0.2865 0.3112 0.069 Uiso 1 1 calc R
H13A H 0.7524 0.4659 0.3171 0.069 Uiso 1 1 calc R
C14 C 0.9246(8) 0.2702(5) 0.38608(16) 0.0710(10) Uani 1 1 d .
H14B H 0.9842 0.1384 0.3882 0.085 Uiso 1 1 calc R
H14A H 1.0688 0.3127 0.3924 0.085 Uiso 1 1 calc R
C15 C 0.7420(9) 0.3321(7) 0.44130(19) 0.0973(15) Uani 1 1 d .
H15A H 0.6766 0.4638 0.4383 0.117 Uiso 1 1 calc R
H15B H 0.6014 0.2849 0.4363 0.117 Uiso 1 1 calc R
C16 C 0.8542(14) 0.2734(9) 0.5079(2) 0.151(3) Uani 1 1 d .
H16C H 0.8583 0.1500 0.5180 0.227 Uiso 1 1 calc R
H16B H 0.7537 0.3509 0.5398 0.227 Uiso 1 1 calc R
H16A H 1.0225 0.2817 0.5083 0.227 Uiso 1 1 calc R
H1NB H 1.118(8) 0.339(5) 0.044(2) 0.080(12) Uiso 1 1 d .
H1NA H 0.860(8) 0.301(5) 0.0681(19) 0.083(12) Uiso 1 1 d .
H1NC H 0.924(7) 0.469(6) 0.0754(19) 0.074(13) Uiso 1 1 d .

loop_
_atom_site_aniso_label
_atom_site_aniso_U_11
_atom_site_aniso_U_22
_atom_site_aniso_U_33
_atom_site_aniso_U_23
_atom_site_aniso_U_13
_atom_site_aniso_U_12
Br1 0.0656(2) 0.0800(3) 0.0536(2) -0.00814(16) 0.01488(16) -0.02515(18)
N1 0.0478(15) 0.0548(17) 0.0415(14) 0.0073(12) -0.0019(11) -0.0116(13)
O1 0.0520(12) 0.0902(17) 0.0425(12) 0.0120(11) -0.0043(10) -0.0226(11)
O2 0.0403(11) 0.0689(14) 0.0488(12) 0.0021(10) -0.0017(9) -0.0147(10)
C1 0.0450(16) 0.0440(15) 0.0448(16) 0.0037(12) 0.0018(12) -0.0149(12)
C2 0.0429(15) 0.0613(19) 0.0484(17) 0.0058(14) -0.0042(13) -0.0127(13)
C3 0.0420(15) 0.0443(15) 0.0518(17) 0.0020(12) -0.0035(12) -0.0144(12)
C4 0.0446(15) 0.0394(14) 0.0456(15) -0.0001(12) -0.0012(12) -0.0172(12)
C5 0.0409(15) 0.0525(17) 0.0504(17) 0.0049(13) -0.0033(13) -0.0124(13)
C6 0.0541(17) 0.0554(17) 0.0403(15) 0.0067(13) -0.0037(13) -0.0210(14)
C7 0.0445(15) 0.0435(15) 0.0464(16) -0.0025(12) 0.0038(12) -0.0192(12)
C8 0.0414(15) 0.0487(16) 0.0502(17) 0.0020(13) -0.0031(12) -0.0121(12)
C9 0.0532(17) 0.0478(16) 0.0408(15) 0.0041(12) -0.0049(13) -0.0197(13)
C10 0.0469(15) 0.0495(16) 0.0437(15) 0.0049(12) -0.0054(12) -0.0144(13)
C11 0.0466(15) 0.0448(15) 0.0421(15) 0.0052(12) -0.0026(12) -0.0129(12)
C12 0.0559(17) 0.0470(16) 0.0434(16) 0.0040(12) -0.0031(13) -0.0156(13)
C13 0.068(2) 0.0526(18) 0.0480(17) 0.0049(14) 0.0007(15) -0.0132(15)
C14 0.086(3) 0.071(2) 0.0465(19) 0.0043(16) 0.0043(17) -0.0110(19)
C15 0.124(4) 0.096(3) 0.055(2) -0.001(2) 0.018(2) -0.010(3)
C16 0.228(7) 0.138(5) 0.049(3) 0.003(3) 0.013(3) 0.000(5)

loop_
_atom_type_symbol
_atom_type_description
_atom_type_scat_dispersion_real
_atom_type_scat_dispersion_imag
_atom_type_scat_source
C C 0.0033 0.0016 'International Tables Vol C Tables 4.2.6.8 and 6.1.1.4'
Br Br -0.2901 2.4595 'International Tables Vol C Tables 4.2.6.8 and 6.1.1.4'
N N 0.0061 0.0033 'International Tables Vol C Tables 4.2.6.8 and 6.1.1.4'
O O 0.0106 0.0060 'International Tables Vol C Tables 4.2.6.8 and 6.1.1.4'
H H 0.0000 0.0000 'International Tables Vol C Tables 4.2.6.8 and 6.1.1.4'

loop_
_geom_angle_atom_site_label_1
_geom_angle_atom_site_label_2
_geom_angle_atom_site_label_3
_geom_angle
_geom_angle_site_symmetry_1
_geom_angle_site_symmetry_3
C10 N1 H1NB 113(2) . .
C10 N1 H1NA 112(2) . .
H1NB N1 H1NA 110(3) . .
C10 N1 H1NC 111(3) . .
H1NB N1 H1NC 103(4) . .
H1NA N1 H1NC 107(3) . .
O2 O2 C1 0(10) 1 .
O1 C1 O2 124.7(3) . 1
O1 C1 O2 124.7(3) . .
O2 C1 O2 0.0(3) 1 .
O1 C1 C2 116.7(2) . .
O2 C1 C2 118.6(2) 1 .
O2 C1 C2 118.6(2) . .
C3 C2 C1 123.4(3) . .
C3 C2 H2 118.3 . .
C1 C2 H2 118.3 . .
C2 C3 C4 128.6(3) . .
C2 C3 H3 115.7 . .
C4 C3 H3 115.7 . .
C5 C4 C9 117.2(3) . .
C5 C4 C3 119.1(2) . .
C9 C4 C3 123.7(3) . .
C6 C5 C4 122.5(3) . .
C6 C5 H5 118.7 . .
C4 C5 H5 118.7 . .
C5 C6 C7 119.0(3) . .
C5 C6 H6 120.5 . .
C7 C6 H6 120.5 . .
C8 C7 C6 120.8(3) . .
C8 C7 Br1 119.9(2) . .
C6 C7 Br1 119.3(2) . .
C7 C8 C9 119.5(3) . .
C7 C8 H8 120.2 . .
C9 C8 H8 120.2 . .
C8 C9 C4 121.0(3) . .
C8 C9 H9 119.5 . .
C4 C9 H9 119.5 . .
N1 C10 C11 112.0(2) . .
N1 C10 H10A 109.2 . .
C11 C10 H10A 109.2 . .
N1 C10 H10B 109.2 . .
C11 C10 H10B 109.2 . .
H10A C10 H10B 107.9 . .
C10 C11 C12 112.6(2) . .
C10 C11 H11B 109.1 . .
C12 C11 H11B 109.1 . .
C10 C11 H11A 109.1 . .
C12 C11 H11A 109.1 . .
H11B C11 H11A 107.8 . .
C13 C12 C11 113.8(2) . .
C13 C12 H12B 108.8 . .
C11 C12 H12B 108.8 . .
C13 C12 H12A 108.8 . .
C11 C12 H12A 108.8 . .
H12B C12 H12A 107.7 . .
C12 C13 C14 114.4(3) . .
C12 C13 H13B 108.6 . .
C14 C13 H13B 108.6 . .
C12 C13 H13A 108.6 . .
C14 C13 H13A 108.6 . .
H13B C13 H13A 107.6 . .
C15 C14 C13 115.1(3) . .
C15 C14 H14B 108.5 . .
C13 C14 H14B 108.5 . .
C15 C14 H14A 108.5 . .
C13 C14 H14A 108.5 . .
H14B C14 H14A 107.5 . .
C16 C15 C14 113.9(4) . .
C16 C15 H15A 108.8 . .
C14 C15 H15A 108.8 . .
C16 C15 H15B 108.8 . .
C14 C15 H15B 108.8 . .
H15A C15 H15B 107.7 . .
C15 C16 H16C 109.5 . .
C15 C16 H16B 109.5 . .
H16C C16 H16B 109.5 . .
C15 C16 H16A 109.5 . .
H16C C16 H16A 109.5 . .
H16B C16 H16A 109.5 . .

loop_
_geom_bond_atom_site_label_1
_geom_bond_atom_site_label_2
_geom_bond_distance
_geom_bond_site_symmetry_2
Br1 C7 1.894(3) .
N1 C10 1.475(4) .
N1 H1NB 0.98(4) .
N1 H1NA 0.99(4) .
N1 H1NC 0.81(4) .
O1 C1 1.247(3) .
O2 O2 0.000(5) 1
O2 C1 1.253(3) .
C1 O2 1.253(3) 1
C1 C2 1.499(4) .
C2 C3 1.309(4) .
C2 H2 0.9300 .
C3 C4 1.464(4) .
C3 H3 0.9300 .
C4 C5 1.384(4) .
C4 C9 1.398(4) .
C5 C6 1.365(4) .
C5 H5 0.9300 .
C6 C7 1.377(4) .
C6 H6 0.9300 .
C7 C8 1.373(4) .
C8 C9 1.381(4) .
C8 H8 0.9300 .
C9 H9 0.9300 .
C10 C11 1.507(4) .
C10 H10A 0.9700 .
C10 H10B 0.9700 .
C11 C12 1.520(4) .
C11 H11B 0.9700 .
C11 H11A 0.9700 .
C12 C13 1.503(4) .
C12 H12B 0.9700 .
C12 H12A 0.9700 .
C13 C14 1.511(5) .
C13 H13B 0.9700 .
C13 H13A 0.9700 .
C14 C15 1.502(5) .
C14 H14B 0.9700 .
C14 H14A 0.9700 .
C15 C16 1.501(7) .
C15 H15A 0.9700 .
C15 H15B 0.9700 .
C16 H16C 0.9600 .
C16 H16B 0.9600 .
C16 H16A 0.9600 .

loop_
_geom_hbond_atom_site_label_D
_geom_hbond_atom_site_label_H
_geom_hbond_atom_site_label_A
_geom_hbond_distance_DH
_geom_hbond_distance_HA
_geom_hbond_distance_DA
_geom_hbond_angle_DHA
_geom_hbond_site_symmetry_A
N1 H1NB O2 0.98(4) 1.77(4) 2.741(3) 172(4) 2_765
N1 H1NB O1 0.98(4) 2.62(4) 3.344(4) 131(3) 2_765
N1 H1NA O1 0.99(4) 1.75(4) 2.746(4) 175(3) 2_665
N1 H1NC O2 0.81(4) 2.12(4) 2.848(4) 151(4) 1
